data_9002555
loop_
_publ_author_name
'Finch, R. J.'
'Hanchar, J. M.'
'Hoskin, P. W. O.'
'Burns, P. C.'

_publ_section_title
;
 Rare-earth elements in synthetic zircon: Part 2. A single-crystal
 X-ray study of xenotime substitution
 Sample: Dy (15)
;
_journal_name_full 'American Mineralogist'
_journal_page_first 681
_journal_page_last 689
_journal_volume 86
_journal_year 2001
_chemical_formula_sum 'O4 Si Zr'
_chemical_name_mineral Zircon
_space_group_IT_number 141
_symmetry_space_group_name_Hall '-I 4bd 2'
_symmetry_space_group_name_H-M 'I 41/a m d :2'
_cell_angle_alpha 90
_cell_angle_beta 90
_cell_angle_gamma 90
_cell_length_a 6.6139
_cell_length_b 6.6139
_cell_length_c 5.985
_cell_formula_units_Z 4
_cell_volume 261.806
_database_code_amcsd 0002644
_exptl_crystal_density_diffrn 4.651
_cod_original_sg_symbol_H-M 'I 41/a m d'
_cod_original_formula_sum 'Si Zr O4'
_cod_database_code 9002555

loop_
_space_group_symop_operation_xyz
x,y,z
1/2+x,1/2+y,1/2+z
1/4-y,3/4-x,1/4+z
3/4-y,1/4-x,3/4+z
1/4+y,3/4+x,1/4-z
3/4+y,1/4+x,3/4-z
1/4+y,3/4-x,1/4-z
3/4+y,1/4-x,3/4-z
1/4-y,3/4+x,1/4+z
3/4-y,1/4+x,3/4+z
1/2+x,-y,1/2+z
+x,1/2-y,+z
1/2-x,y,1/2-z
-x,1/2+y,-z
1/2+x,y,1/2-z
+x,1/2+y,-z
1/2-x,-y,1/2+z
-x,1/2-y,+z
1/4+y,1/4+x,3/4+z
3/4+y,3/4+x,1/4+z
1/4-y,1/4-x,3/4-z
3/4-y,3/4-x,1/4-z
1/4-y,1/4+x,3/4-z
3/4-y,3/4+x,1/4-z
1/4+y,1/4-x,3/4+z
3/4+y,3/4-x,1/4+z
-x,y,z
1/2-x,1/2+y,1/2+z
x,-y,-z
1/2+x,1/2-y,1/2-z
-x,-y,-z
1/2-x,1/2-y,1/2-z

loop_
_atom_site_aniso_label
_atom_site_aniso_U_11
_atom_site_aniso_U_22
_atom_site_aniso_U_33
_atom_site_aniso_U_12
_atom_site_aniso_U_13
_atom_site_aniso_U_23
O 0.01200 0.00900 0.00800 0.00000 0.00000 0.00000

loop_
_atom_site_label
_atom_site_fract_x
_atom_site_fract_y
_atom_site_fract_z
Si 0.00000 0.75000 0.62500
Zr 0.00000 0.75000 0.12500
O 0.00000 0.06580 0.19540

loop_
_cod_related_entry_id
_cod_related_entry_database
_cod_related_entry_code
1 AMCSD 0002644
